data_4315949
loop_
_publ_author_name
'Manuel Jim\'enez-Tenorio'
'M. Carmen Puerta'
'Pedro Valerga'
'Salvador Moncho'
'Gregori Ujaque'
'Agust\'i Lled\'os'

_publ_contact_author_address
;
Departamento de CMIM y Qu\'imica Inorg\'anica
Universidad de C\'adiz
Facultad de Ciencias
Campus Universitario del R\'io San Pedro
11510. Puerto Real. SPAIN.
;
_publ_contact_author_email pedro.valerga@uca.es
_publ_contact_author_fax '34 (956) 016288'
_publ_contact_author_name 'Pedro Valerga'
_publ_contact_author_phone '34 (956) 016340'
_publ_section_title
;
 Proton-Transfer Reactions to Half-Sandwich Ruthenium Trihydride Complexes
 Bearing Hemilabile P,N Ligands: Experimental and Density Functional
 Theory Studies
;
_journal_issue 13
_journal_name_full 'Inorganic Chemistry'
_journal_page_first 6035
_journal_page_last 6057
_journal_paper_doi 10.1021/ic100710d
_journal_volume 49
_journal_year 2010
_chemical_formula_moiety 'C32 H12 B F24, C26 H37 N O2 P Ru'
_chemical_formula_sum 'C58 H49 B F24 N O2 P Ru'
_chemical_formula_weight 1390.83
_chemical_name_systematic
'{\k^2^ N,P-2-[(Diisopropylphosphanyl)-methyl]-quinoline}-(dioxygen)-(pentahapto-pentamethyl-cyclopentadienyl)-ruthenium (II) tetrakis{3,5-bis(trifluoromethyl)phenyl}borate'
_space_group_IT_number 14
_symmetry_cell_setting monoclinic
_symmetry_Int_Tables_number 14
_symmetry_space_group_name_Hall '-P 2ybc'
_symmetry_space_group_name_H-M 'P 1 21/c 1'
_atom_sites_solution_hydrogens geom
_atom_sites_solution_primary vecmap
_atom_sites_solution_secondary difmap
_audit_creation_method SHELXL-97
_cell_angle_alpha 90.00
_cell_angle_beta 103.11(3)
_cell_angle_gamma 90.00
_cell_formula_units_Z 4
_cell_length_a 19.858(4)
_cell_length_b 13.128(3)
_cell_length_c 22.633(5)
_cell_measurement_reflns_used 9641
_cell_measurement_temperature 100(2)
_cell_measurement_theta_max 25.098
_cell_measurement_theta_min 2.325
_cell_volume 5747(2)
_computing_cell_refinement 'SAINT (Bruker, 2001)'
_computing_data_collection 'SMART (Bruker, 2001)'
_computing_data_reduction 'SAINT (Bruker, 2001)'
_computing_molecular_graphics 'ORTEP-3 vers. 1.08 (Farrugia, 2005)'
_computing_publication_material 'SHELXTL (Sheldrick, 2001)'
_computing_structure_refinement 'SHELXTL (Sheldrick, 2001)'
_computing_structure_solution 'SHELXTL (Sheldrick, 2001)'
_diffrn_ambient_temperature 100(2)
_diffrn_measured_fraction_theta_full 0.993
_diffrn_measured_fraction_theta_max 0.993
_diffrn_measurement_device_type 'Bruker SMART APEX CCD area detector'
_diffrn_measurement_method '1700 omega scan frames, 0.3 deg, 10 sec'
_diffrn_radiation_monochromator graphite
_diffrn_radiation_probe x-ray
_diffrn_radiation_type MoK\a
_diffrn_radiation_wavelength 0.71073
_diffrn_reflns_av_R_equivalents 0.0272
_diffrn_reflns_av_sigmaI/netI 0.0252
_diffrn_reflns_limit_h_max 16
_diffrn_reflns_limit_h_min -23
_diffrn_reflns_limit_k_max 15
_diffrn_reflns_limit_k_min -15
_diffrn_reflns_limit_l_max 25
_diffrn_reflns_limit_l_min -27
_diffrn_reflns_number 38322
_diffrn_reflns_theta_full 25.12
_diffrn_reflns_theta_max 25.12
_diffrn_reflns_theta_min 1.05
_diffrn_source 'fine-focus sealed tube'
_diffrn_source_type 'Bruker SMART APEX'
_diffrn_standards_decay_% 0.0061
_diffrn_standards_number 0
_exptl_absorpt_coefficient_mu 0.423
_exptl_absorpt_correction_T_max 0.901
_exptl_absorpt_correction_T_min 0.756
_exptl_absorpt_correction_type multi-scan
_exptl_absorpt_process_details '(SADABS; Sheldrick, 2004)'
_exptl_crystal_colour yellow
_exptl_crystal_density_diffrn 1.607
_exptl_crystal_density_method 'not measured'
_exptl_crystal_description irregular
_exptl_crystal_F_000 2800
_exptl_crystal_size_max 0.56
_exptl_crystal_size_mid 0.50
_exptl_crystal_size_min 0.27
_refine_diff_density_max 2.696
_refine_diff_density_min -1.336
_refine_diff_density_rms 0.086
_refine_ls_extinction_method none
_refine_ls_goodness_of_fit_ref 1.061
_refine_ls_hydrogen_treatment constr
_refine_ls_matrix_type full
_refine_ls_number_parameters 802
_refine_ls_number_reflns 10201
_refine_ls_number_restraints 0
_refine_ls_restrained_S_all 1.061
_refine_ls_R_factor_all 0.0588
_refine_ls_R_factor_gt 0.0538
_refine_ls_shift/su_max 0.001
_refine_ls_shift/su_mean 0.000
_refine_ls_structure_factor_coef Fsqd
_refine_ls_weighting_details 'calc w=1/[\s^2^(Fo^2^)+(0.0531P)^2^+16.9260P] where P=(Fo^2^+2Fc^2^)/3'
_refine_ls_weighting_scheme calc
_refine_ls_wR_factor_gt 0.1235
_refine_ls_wR_factor_ref 0.1268
_reflns_number_gt 9461
_reflns_number_total 10201
_reflns_threshold_expression >2sigma(I)
_cod_data_source_file ic100710d_si_002_1.cif
_cod_data_source_block pv0914
_cod_original_sg_symbol_H-M 'P 21/c'
_cod_database_code 4315949

loop_
_symmetry_equiv_pos_as_xyz
'x, y, z'
'-x, y+1/2, -z+1/2'
'-x, -y, -z'
'x, -y-1/2, z-1/2'

loop_
_atom_site_label
_atom_site_type_symbol
_atom_site_fract_x
_atom_site_fract_y
_atom_site_fract_z
_atom_site_U_iso_or_equiv
_atom_site_adp_type
_atom_site_occupancy
_atom_site_symmetry_multiplicity
_atom_site_calc_flag
_atom_site_refinement_flags
_atom_site_disorder_assembly
_atom_site_disorder_group
Ru1 Ru 0.745494(15) 0.31197(2) 0.518381(13) 0.02239(10) Uani 1 1 d . . .
P1 P 0.66488(5) 0.18525(7) 0.48651(4) 0.0224(2) Uani 1 1 d . . .
O1 O 0.74179(14) 0.3177(2) 0.42893(11) 0.0304(6) Uani 1 1 d . . .
O2 O 0.80511(14) 0.2760(2) 0.45886(12) 0.0316(6) Uani 1 1 d . . .
N1 N 0.78796(16) 0.1820(2) 0.57319(13) 0.0240(6) Uani 1 1 d . . .
C1 C 0.7878(2) 0.4718(3) 0.53438(17) 0.0275(8) Uani 1 1 d . . .
C2 C 0.7966(2) 0.4230(3) 0.59081(17) 0.0273(8) Uani 1 1 d . . .
C3 C 0.7286(2) 0.3947(3) 0.59856(18) 0.0285(8) Uani 1 1 d . . .
C4 C 0.6789(2) 0.4319(3) 0.54892(18) 0.0305(8) Uani 1 1 d . . .
C5 C 0.7151(2) 0.4768(3) 0.50756(17) 0.0301(8) Uani 1 1 d . . .
C6 C 0.8430(2) 0.5077(3) 0.5037(2) 0.0410(10) Uani 1 1 d . . .
H6A H 0.8387 0.5798 0.4971 0.061 Uiso 1 1 calc R . .
H6B H 0.8379 0.4735 0.4654 0.061 Uiso 1 1 calc R . .
H6C H 0.8876 0.4926 0.5289 0.061 Uiso 1 1 calc R . .
C7 C 0.8617(2) 0.4146(3) 0.63986(18) 0.0328(9) Uani 1 1 d . . .
H7A H 0.9012 0.4201 0.6222 0.049 Uiso 1 1 calc R . .
H7B H 0.8626 0.3499 0.6598 0.049 Uiso 1 1 calc R . .
H7C H 0.8629 0.4683 0.6689 0.049 Uiso 1 1 calc R . .
C8 C 0.7151(2) 0.3511(3) 0.65672(19) 0.0353(9) Uani 1 1 d . . .
H8A H 0.7191 0.4042 0.6865 0.053 Uiso 1 1 calc R . .
H8B H 0.7483 0.2986 0.6716 0.053 Uiso 1 1 calc R . .
H8C H 0.6693 0.3229 0.6489 0.053 Uiso 1 1 calc R . .
C9 C 0.6018(2) 0.4355(3) 0.5437(2) 0.0416(10) Uani 1 1 d . . .
H9A H 0.5876 0.3759 0.5623 0.062 Uiso 1 1 calc R . .
H9B H 0.5784 0.4377 0.5017 0.062 Uiso 1 1 calc R . .
H9C H 0.5904 0.4952 0.5639 0.062 Uiso 1 1 calc R . .
C10 C 0.6842(3) 0.5251(3) 0.44779(19) 0.0397(10) Uani 1 1 d . . .
H10A H 0.6939 0.5968 0.4500 0.060 Uiso 1 1 calc R . .
H10B H 0.6350 0.5147 0.4381 0.060 Uiso 1 1 calc R . .
H10C H 0.7037 0.4948 0.4169 0.060 Uiso 1 1 calc R . .
C11 C 0.74428(19) 0.1169(3) 0.59127(17) 0.0269(8) Uani 1 1 d . . .
C12 C 0.7673(2) 0.0412(3) 0.63526(17) 0.0302(8) Uani 1 1 d . . .
H12 H 0.7358 -0.0022 0.6470 0.036 Uiso 1 1 calc R . .
C13 C 0.8358(2) 0.0321(3) 0.66038(17) 0.0318(9) Uani 1 1 d . . .
H13 H 0.8511 -0.0148 0.6913 0.038 Uiso 1 1 calc R . .
C14 C 0.8838(2) 0.0935(3) 0.63985(17) 0.0285(8) Uani 1 1 d . . .
C15 C 0.9560(2) 0.0811(3) 0.66174(18) 0.0334(9) Uani 1 1 d . . .
H15 H 0.9727 0.0344 0.6925 0.040 Uiso 1 1 calc R . .
C16 C 1.0014(2) 0.1370(3) 0.63799(19) 0.0358(10) Uani 1 1 d . . .
H16 H 1.0487 0.1283 0.6524 0.043 Uiso 1 1 calc R . .
C17 C 0.9764(2) 0.2075(3) 0.5918(2) 0.0354(9) Uani 1 1 d . . .
H17 H 1.0076 0.2446 0.5753 0.042 Uiso 1 1 calc R . .
C18 C 0.9069(2) 0.2232(3) 0.57034(18) 0.0309(9) Uani 1 1 d . . .
H18 H 0.8914 0.2705 0.5397 0.037 Uiso 1 1 calc R . .
C19 C 0.85882(19) 0.1673(3) 0.59471(17) 0.0252(8) Uani 1 1 d . . .
C20 C 0.66924(19) 0.1251(3) 0.56097(17) 0.0271(8) Uani 1 1 d . . .
H20A H 0.6452 0.1664 0.5851 0.033 Uiso 1 1 calc R . .
H20B H 0.6481 0.0581 0.5558 0.033 Uiso 1 1 calc R . .
C21 C 0.57227(18) 0.2100(3) 0.45676(18) 0.0271(8) Uani 1 1 d . . .
H21 H 0.5566 0.2457 0.4893 0.033 Uiso 1 1 calc R . .
C22 C 0.5569(2) 0.2819(3) 0.4022(2) 0.0377(10) Uani 1 1 d . . .
H22A H 0.5602 0.2452 0.3663 0.057 Uiso 1 1 calc R . .
H22B H 0.5897 0.3368 0.4088 0.057 Uiso 1 1 calc R . .
H22C H 0.5110 0.3090 0.3973 0.057 Uiso 1 1 calc R . .
C23 C 0.52894(19) 0.1121(3) 0.4450(2) 0.0335(9) Uani 1 1 d . . .
H23A H 0.4807 0.1292 0.4366 0.050 Uiso 1 1 calc R . .
H23B H 0.5401 0.0691 0.4801 0.050 Uiso 1 1 calc R . .
H23C H 0.5389 0.0769 0.4108 0.050 Uiso 1 1 calc R . .
C24 C 0.69781(18) 0.0913(3) 0.43896(17) 0.0233(7) Uani 1 1 d . . .
H24 H 0.7481 0.1004 0.4479 0.028 Uiso 1 1 calc R . .
C25 C 0.6855(2) -0.0193(3) 0.45509(18) 0.0288(8) Uani 1 1 d . . .
H25A H 0.6368 -0.0305 0.4506 0.043 Uiso 1 1 calc R . .
H25B H 0.7091 -0.0325 0.4963 0.043 Uiso 1 1 calc R . .
H25C H 0.7027 -0.0642 0.4285 0.043 Uiso 1 1 calc R . .
C26 C 0.6723(2) 0.1113(3) 0.37111(17) 0.0313(9) Uani 1 1 d . . .
H26A H 0.6965 0.0678 0.3489 0.047 Uiso 1 1 calc R . .
H26B H 0.6807 0.1812 0.3626 0.047 Uiso 1 1 calc R . .
H26C H 0.6236 0.0977 0.3592 0.047 Uiso 1 1 calc R . .
F1 F 0.95057(12) 0.55662(19) 0.41358(12) 0.0456(6) Uani 1 1 d . . .
F2 F 0.92825(12) 0.40584(18) 0.38116(16) 0.0592(9) Uani 1 1 d . . .
F3 F 0.95905(13) 0.5201(2) 0.32411(14) 0.0560(8) Uani 1 1 d . . .
F4 F 0.69974(12) 0.31878(17) 0.26536(13) 0.0454(7) Uani 1 1 d . . .
F5 F 0.64031(11) 0.43698(17) 0.21209(10) 0.0335(5) Uani 1 1 d . . .
F6 F 0.62710(12) 0.40574(18) 0.30160(10) 0.0363(5) Uani 1 1 d . . .
F7 F 0.54940(12) 0.68111(17) 0.40379(12) 0.0392(6) Uani 1 1 d . . .
F8 F 0.46000(11) 0.76951(18) 0.36434(10) 0.0339(5) Uani 1 1 d . . .
F9 F 0.53810(13) 0.83145(19) 0.43589(10) 0.0404(6) Uani 1 1 d . . .
F10 F 0.58229(13) 1.10013(19) 0.22090(14) 0.0526(7) Uani 1 1 d . . .
F11 F 0.51214(18) 0.9961(2) 0.16578(12) 0.0644(9) Uani 1 1 d . . .
F12 F 0.48449(13) 1.0707(2) 0.24011(13) 0.0512(7) Uani 1 1 d . . .
F13 F 0.90222(14) 0.79434(18) 0.51281(10) 0.0416(6) Uani 1 1 d . . .
F14 F 0.84355(13) 0.9160(2) 0.53786(10) 0.0401(6) Uani 1 1 d . . .
F15 F 0.94709(13) 0.9437(2) 0.52969(10) 0.0471(7) Uani 1 1 d . . .
F16 F 0.90732(13) 1.19623(16) 0.37128(11) 0.0396(6) Uani 1 1 d . . .
F17 F 0.90962(14) 1.11774(18) 0.28935(11) 0.0432(6) Uani 1 1 d . . .
F18 F 0.81513(13) 1.18417(18) 0.30085(14) 0.0551(8) Uani 1 1 d . . .
F19 F 0.92928(11) 0.84686(19) 0.11019(10) 0.0357(5) Uani 1 1 d . . .
F20 F 0.94265(12) 0.69892(19) 0.15116(12) 0.0406(6) Uani 1 1 d . . .
F21 F 0.96132(12) 0.8336(2) 0.20698(11) 0.0473(7) Uani 1 1 d . . .
F22 F 0.69055(11) 0.74486(17) 0.00894(9) 0.0297(5) Uani 1 1 d . . .
F23 F 0.64319(11) 0.65103(16) 0.06608(10) 0.0300(5) Uani 1 1 d . . .
F24 F 0.61618(12) 0.80916(18) 0.05428(10) 0.0374(6) Uani 1 1 d . . .
C27 C 0.76186(17) 0.6687(2) 0.31010(14) 0.0172(7) Uani 1 1 d . . .
C28 C 0.82918(17) 0.6353(3) 0.33521(15) 0.0195(7) Uani 1 1 d . . .
H28 H 0.8635 0.6834 0.3491 0.023 Uiso 1 1 calc R . .
C29 C 0.84658(17) 0.5318(3) 0.34011(16) 0.0214(7) Uani 1 1 d . . .
C30 C 0.79675(18) 0.4576(3) 0.31923(16) 0.0224(7) Uani 1 1 d . . .
H30 H 0.8079 0.3887 0.3225 0.027 Uiso 1 1 calc R . .
C31 C 0.73034(17) 0.4894(3) 0.29356(15) 0.0195(7) Uani 1 1 d . . .
C32 C 0.71328(17) 0.5922(3) 0.28941(15) 0.0185(7) Uani 1 1 d . . .
H32 H 0.6679 0.6109 0.2722 0.022 Uiso 1 1 calc R . .
C33 C 0.92053(19) 0.5028(3) 0.3646(2) 0.0310(9) Uani 1 1 d . . .
C34 C 0.67519(19) 0.4127(3) 0.26863(17) 0.0248(8) Uani 1 1 d . . .
C35 C 0.66576(17) 0.8226(2) 0.29470(14) 0.0172(7) Uani 1 1 d . . .
C36 C 0.62957(17) 0.7814(2) 0.33549(15) 0.0180(7) Uani 1 1 d . . .
H36 H 0.6493 0.7281 0.3606 0.022 Uiso 1 1 calc R . .
C37 C 0.56492(17) 0.8178(3) 0.33948(15) 0.0191(7) Uani 1 1 d . . .
C38 C 0.53360(18) 0.8971(3) 0.30342(16) 0.0217(7) Uani 1 1 d . . .
H38 H 0.4904 0.9212 0.3063 0.026 Uiso 1 1 calc R . .
C39 C 0.56828(17) 0.9398(3) 0.26289(16) 0.0210(7) Uani 1 1 d . . .
C40 C 0.63292(17) 0.9032(3) 0.25898(15) 0.0200(7) Uani 1 1 d . . .
H40 H 0.6552 0.9336 0.2315 0.024 Uiso 1 1 calc R . .
C41 C 0.52868(18) 0.7746(3) 0.38533(16) 0.0229(7) Uani 1 1 d . . .
C42 C 0.53706(19) 1.0262(3) 0.22268(17) 0.0280(8) Uani 1 1 d . . .
C43 C 0.79588(16) 0.8690(2) 0.33872(15) 0.0169(7) Uani 1 1 d . . .
C44 C 0.82164(17) 0.8498(3) 0.40069(15) 0.0187(7) Uani 1 1 d . . .
H44 H 0.8111 0.7882 0.4167 0.022 Uiso 1 1 calc R . .
C45 C 0.86253(17) 0.9200(3) 0.43899(15) 0.0209(7) Uani 1 1 d . . .
C46 C 0.87834(18) 1.0140(3) 0.41744(16) 0.0229(7) Uani 1 1 d . . .
H46 H 0.9051 1.0613 0.4431 0.027 Uiso 1 1 calc R . .
C47 C 0.85294(18) 1.0352(3) 0.35654(16) 0.0217(7) Uani 1 1 d . . .
C48 C 0.81273(17) 0.9643(3) 0.31831(15) 0.0197(7) Uani 1 1 d . . .
H48 H 0.7964 0.9810 0.2776 0.024 Uiso 1 1 calc R . .
C49 C 0.88922(19) 0.8940(3) 0.50435(16) 0.0271(8) Uani 1 1 d . . .
C50 C 0.87127(19) 1.1337(3) 0.33018(18) 0.0283(8) Uani 1 1 d . . .
C51 C 0.75986(17) 0.7948(2) 0.22457(15) 0.0173(7) Uani 1 1 d . . .
C52 C 0.82830(18) 0.8011(2) 0.21796(15) 0.0199(7) Uani 1 1 d . . .
H52 H 0.8636 0.8112 0.2523 0.024 Uiso 1 1 calc R . .
C53 C 0.84509(17) 0.7927(3) 0.16203(16) 0.0205(7) Uani 1 1 d . . .
C54 C 0.79404(18) 0.7772(3) 0.10951(16) 0.0220(7) Uani 1 1 d . . .
H54 H 0.8051 0.7724 0.0718 0.026 Uiso 1 1 calc R . .
C55 C 0.72613(18) 0.7689(2) 0.11507(15) 0.0198(7) Uani 1 1 d . . .
C56 C 0.70979(17) 0.7780(2) 0.17158(15) 0.0198(7) Uani 1 1 d . . .
H56 H 0.6638 0.7727 0.1739 0.024 Uiso 1 1 calc R . .
C57 C 0.9197(2) 0.7940(3) 0.15787(17) 0.0292(8) Uani 1 1 d . . .
C58 C 0.66995(19) 0.7448(3) 0.06148(16) 0.0252(8) Uani 1 1 d . . .
B1 B 0.74501(19) 0.7894(3) 0.29327(17) 0.0178(8) Uani 1 1 d . . .

loop_
_atom_site_aniso_label
_atom_site_aniso_U_11
_atom_site_aniso_U_22
_atom_site_aniso_U_33
_atom_site_aniso_U_23
_atom_site_aniso_U_13
_atom_site_aniso_U_12
Ru1 0.02301(16) 0.02116(16) 0.02420(16) 0.00207(11) 0.00784(12) -0.00242(11)
P1 0.0202(5) 0.0183(4) 0.0305(5) -0.0038(4) 0.0095(4) 0.0000(3)
O1 0.0366(15) 0.0326(15) 0.0239(13) 0.0016(11) 0.0109(11) 0.0014(12)
O2 0.0327(15) 0.0349(15) 0.0314(14) -0.0036(12) 0.0163(12) -0.0024(12)
N1 0.0273(16) 0.0209(15) 0.0236(15) -0.0045(12) 0.0053(13) 0.0026(12)
C1 0.039(2) 0.0208(18) 0.0242(19) -0.0023(15) 0.0100(16) -0.0050(16)
C2 0.034(2) 0.0198(18) 0.031(2) -0.0009(15) 0.0120(17) -0.0030(15)
C3 0.034(2) 0.0201(18) 0.034(2) -0.0004(15) 0.0129(17) -0.0035(15)
C4 0.037(2) 0.0204(18) 0.035(2) -0.0024(16) 0.0095(17) -0.0031(16)
C5 0.041(2) 0.0191(18) 0.030(2) -0.0031(15) 0.0093(17) -0.0005(16)
C6 0.055(3) 0.032(2) 0.041(2) -0.0050(19) 0.022(2) -0.011(2)
C7 0.039(2) 0.030(2) 0.029(2) -0.0057(16) 0.0071(17) -0.0054(17)
C8 0.045(2) 0.030(2) 0.035(2) -0.0021(17) 0.0183(19) -0.0042(18)
C9 0.035(2) 0.033(2) 0.060(3) -0.009(2) 0.017(2) 0.0057(18)
C10 0.059(3) 0.023(2) 0.035(2) 0.0028(17) 0.005(2) 0.0033(19)
C11 0.029(2) 0.0235(18) 0.030(2) -0.0092(15) 0.0119(16) -0.0009(15)
C12 0.039(2) 0.030(2) 0.0246(19) -0.0018(16) 0.0120(17) -0.0007(17)
C13 0.040(2) 0.032(2) 0.0237(19) -0.0026(16) 0.0073(17) 0.0071(17)
C14 0.031(2) 0.029(2) 0.0241(19) -0.0098(15) 0.0036(16) 0.0058(16)
C15 0.032(2) 0.035(2) 0.029(2) -0.0112(17) -0.0023(17) 0.0088(17)
C16 0.026(2) 0.038(2) 0.039(2) -0.0135(19) -0.0016(18) 0.0032(18)
C17 0.025(2) 0.034(2) 0.046(2) -0.0128(19) 0.0064(18) -0.0059(17)
C18 0.029(2) 0.0263(19) 0.037(2) -0.0055(16) 0.0062(17) -0.0015(16)
C19 0.0245(19) 0.0224(18) 0.0280(19) -0.0097(15) 0.0045(15) 0.0014(14)
C20 0.032(2) 0.0218(18) 0.031(2) -0.0003(15) 0.0136(16) -0.0027(15)
C21 0.0206(18) 0.0267(19) 0.035(2) 0.0004(16) 0.0093(16) 0.0043(15)
C22 0.033(2) 0.036(2) 0.043(2) 0.0072(19) 0.0075(19) 0.0083(18)
C23 0.0214(19) 0.036(2) 0.044(2) -0.0022(18) 0.0076(17) -0.0012(16)
C24 0.0198(17) 0.0202(17) 0.033(2) -0.0050(15) 0.0129(15) 0.0005(14)
C25 0.029(2) 0.0206(18) 0.039(2) -0.0064(16) 0.0117(17) -0.0019(15)
C26 0.034(2) 0.032(2) 0.032(2) -0.0057(17) 0.0149(17) -0.0059(17)
F1 0.0261(12) 0.0398(14) 0.0617(17) -0.0057(12) -0.0092(11) 0.0051(10)
F2 0.0264(13) 0.0181(12) 0.123(3) 0.0119(14) -0.0045(14) 0.0038(10)
F3 0.0258(13) 0.078(2) 0.0701(19) 0.0074(16) 0.0234(13) 0.0118(13)
F4 0.0339(13) 0.0184(11) 0.0783(19) -0.0158(11) 0.0010(13) -0.0012(9)
F5 0.0306(12) 0.0386(13) 0.0297(12) -0.0031(10) 0.0030(9) -0.0125(10)
F6 0.0331(12) 0.0401(13) 0.0397(13) -0.0052(10) 0.0169(10) -0.0182(10)
F7 0.0408(14) 0.0312(12) 0.0547(15) 0.0169(11) 0.0300(12) 0.0081(10)
F8 0.0192(11) 0.0469(14) 0.0374(12) 0.0051(11) 0.0100(9) -0.0053(10)
F9 0.0526(15) 0.0451(14) 0.0302(12) -0.0131(10) 0.0234(11) -0.0240(12)
F10 0.0374(14) 0.0354(14) 0.083(2) 0.0342(14) 0.0094(13) 0.0006(11)
F11 0.099(2) 0.0472(16) 0.0344(14) 0.0052(12) -0.0113(15) 0.0294(16)
F12 0.0438(15) 0.0419(15) 0.0760(19) 0.0247(14) 0.0305(14) 0.0243(12)
F13 0.0619(17) 0.0360(13) 0.0239(12) 0.0052(10) 0.0031(11) 0.0096(12)
F14 0.0471(14) 0.0517(15) 0.0248(12) -0.0029(10) 0.0148(10) 0.0009(12)
F15 0.0412(14) 0.0661(18) 0.0280(12) 0.0038(12) -0.0044(11) -0.0232(13)
F16 0.0550(15) 0.0224(11) 0.0411(14) -0.0065(10) 0.0103(12) -0.0175(11)
F17 0.0656(17) 0.0293(12) 0.0415(14) 0.0014(10) 0.0262(13) -0.0130(12)
F18 0.0384(15) 0.0270(13) 0.091(2) 0.0278(13) -0.0053(14) -0.0006(11)
F19 0.0305(12) 0.0492(14) 0.0321(12) 0.0000(11) 0.0167(10) -0.0108(10)
F20 0.0279(12) 0.0462(15) 0.0510(15) 0.0026(12) 0.0158(11) 0.0116(11)
F21 0.0234(12) 0.091(2) 0.0296(12) -0.0170(13) 0.0101(10) -0.0186(12)
F22 0.0353(12) 0.0342(12) 0.0189(10) -0.0031(9) 0.0047(9) -0.0045(10)
F23 0.0286(11) 0.0313(12) 0.0297(11) -0.0071(9) 0.0060(9) -0.0097(9)
F24 0.0309(12) 0.0404(13) 0.0357(13) -0.0091(10) -0.0037(10) 0.0145(10)
C27 0.0198(17) 0.0195(17) 0.0141(15) -0.0013(13) 0.0080(13) 0.0005(13)
C28 0.0193(17) 0.0175(16) 0.0229(17) 0.0000(13) 0.0071(14) -0.0021(13)
C29 0.0190(17) 0.0192(17) 0.0265(18) -0.0013(14) 0.0066(14) 0.0013(14)
C30 0.0266(19) 0.0139(16) 0.0300(19) 0.0005(14) 0.0132(15) 0.0010(14)
C31 0.0203(17) 0.0192(17) 0.0209(17) -0.0030(13) 0.0089(14) -0.0019(14)
C32 0.0170(16) 0.0213(17) 0.0185(16) 0.0003(13) 0.0063(13) 0.0008(13)
C33 0.0238(19) 0.0173(18) 0.051(2) 0.0008(17) 0.0071(18) 0.0005(15)
C34 0.0252(19) 0.0191(17) 0.031(2) -0.0023(15) 0.0075(16) -0.0003(14)
C35 0.0193(17) 0.0145(15) 0.0168(16) -0.0033(12) 0.0024(13) -0.0013(13)
C36 0.0196(17) 0.0162(16) 0.0179(16) -0.0018(13) 0.0036(13) -0.0002(13)
C37 0.0189(17) 0.0197(17) 0.0197(16) -0.0047(13) 0.0062(13) -0.0027(13)
C38 0.0174(17) 0.0209(17) 0.0274(18) -0.0040(14) 0.0061(14) 0.0008(13)
C39 0.0200(17) 0.0188(17) 0.0235(18) -0.0022(14) 0.0033(14) 0.0011(14)
C40 0.0211(17) 0.0188(17) 0.0219(17) -0.0016(13) 0.0085(14) -0.0023(13)
C41 0.0199(18) 0.0238(18) 0.0259(18) -0.0030(15) 0.0070(14) -0.0021(14)
C42 0.0248(19) 0.0272(19) 0.032(2) 0.0057(16) 0.0066(16) 0.0058(15)
C43 0.0159(16) 0.0148(16) 0.0213(17) -0.0006(13) 0.0069(13) 0.0048(13)
C44 0.0192(17) 0.0181(16) 0.0206(17) 0.0023(13) 0.0085(14) 0.0013(13)
C45 0.0209(17) 0.0233(18) 0.0195(17) -0.0006(14) 0.0064(14) 0.0008(14)
C46 0.0239(18) 0.0187(17) 0.0268(18) -0.0054(14) 0.0073(15) -0.0012(14)
C47 0.0202(17) 0.0168(17) 0.0291(19) -0.0008(14) 0.0077(15) 0.0012(13)
C48 0.0186(17) 0.0193(17) 0.0204(17) 0.0003(13) 0.0029(14) 0.0029(13)
C49 0.0268(19) 0.031(2) 0.0233(19) -0.0032(15) 0.0053(15) -0.0044(16)
C50 0.028(2) 0.0210(18) 0.035(2) 0.0002(16) 0.0042(17) -0.0034(15)
C51 0.0206(17) 0.0124(15) 0.0202(17) -0.0004(12) 0.0075(13) -0.0002(12)
C52 0.0214(17) 0.0172(16) 0.0200(17) -0.0008(13) 0.0026(14) -0.0034(13)
C53 0.0203(17) 0.0186(17) 0.0241(18) -0.0018(13) 0.0084(14) -0.0007(13)
C54 0.0251(18) 0.0231(18) 0.0194(17) -0.0029(14) 0.0082(14) -0.0011(14)
C55 0.0229(18) 0.0128(15) 0.0238(18) 0.0011(13) 0.0057(14) 0.0016(13)
C56 0.0186(17) 0.0160(16) 0.0263(18) -0.0009(13) 0.0079(14) 0.0007(13)
C57 0.0245(19) 0.038(2) 0.0260(19) -0.0044(16) 0.0074(16) -0.0045(16)
C58 0.0265(19) 0.0227(18) 0.0271(19) -0.0046(15) 0.0077(15) -0.0003(15)
B1 0.0168(18) 0.0183(18) 0.0191(19) -0.0008(15) 0.0055(15) 0.0002(14)

loop_
_atom_type_symbol
_atom_type_description
_atom_type_scat_dispersion_real
_atom_type_scat_dispersion_imag
_atom_type_scat_source
C C 0.0033 0.0016 'International Tables Vol C Tables 4.2.6.8 and 6.1.1.4'
H H 0.0000 0.0000 'International Tables Vol C Tables 4.2.6.8 and 6.1.1.4'
B B 0.0013 0.0007 'International Tables Vol C Tables 4.2.6.8 and 6.1.1.4'
N N 0.0061 0.0033 'International Tables Vol C Tables 4.2.6.8 and 6.1.1.4'
O O 0.0106 0.0060 'International Tables Vol C Tables 4.2.6.8 and 6.1.1.4'
F F 0.0171 0.0103 'International Tables Vol C Tables 4.2.6.8 and 6.1.1.4'
P P 0.1023 0.0942 'International Tables Vol C Tables 4.2.6.8 and 6.1.1.4'
Ru Ru -1.2594 0.8363 'International Tables Vol C Tables 4.2.6.8 and 6.1.1.4'

loop_
_geom_angle_atom_site_label_1
_geom_angle_atom_site_label_2
_geom_angle_atom_site_label_3
_geom_angle
_geom_angle_site_symmetry_1
_geom_angle_site_symmetry_3
_geom_angle_publ_flag
O1 Ru1 O2 40.36(11) . . ?
O1 Ru1 N1 121.81(11) . . ?
O2 Ru1 N1 89.26(11) . . ?
O1 Ru1 C3 146.38(12) . . ?
O2 Ru1 C3 151.25(13) . . ?
N1 Ru1 C3 91.65(13) . . ?
O1 Ru1 C5 84.63(12) . . ?
O2 Ru1 C5 109.44(13) . . ?
N1 Ru1 C5 151.93(12) . . ?
C3 Ru1 C5 61.82(14) . . ?
O1 Ru1 C2 127.96(12) . . ?
O2 Ru1 C2 113.37(12) . . ?
N1 Ru1 C2 92.33(13) . . ?
C3 Ru1 C2 37.88(14) . . ?
C5 Ru1 C2 61.41(14) . . ?
O1 Ru1 C1 93.08(12) . . ?
O2 Ru1 C1 94.03(12) . . ?
N1 Ru1 C1 123.92(13) . . ?
C3 Ru1 C1 62.03(13) . . ?
C5 Ru1 C1 37.16(14) . . ?
C2 Ru1 C1 36.23(13) . . ?
O1 Ru1 C4 113.01(13) . . ?
O2 Ru1 C4 146.04(13) . . ?
N1 Ru1 C4 123.51(13) . . ?
C3 Ru1 C4 36.62(14) . . ?
C5 Ru1 C4 37.00(14) . . ?
C2 Ru1 C4 61.70(14) . . ?
C1 Ru1 C4 61.74(14) . . ?
O1 Ru1 P1 81.26(8) . . ?
O2 Ru1 P1 95.29(8) . . ?
N1 Ru1 P1 76.31(9) . . ?
C3 Ru1 P1 112.84(10) . . ?
C5 Ru1 P1 120.70(11) . . ?
C2 Ru1 P1 149.18(10) . . ?
C1 Ru1 P1 157.84(10) . . ?
C4 Ru1 P1 100.66(10) . . ?
C21 P1 C20 104.23(18) . . ?
C21 P1 C24 111.15(17) . . ?
C20 P1 C24 107.23(17) . . ?
C21 P1 Ru1 123.54(13) . . ?
C20 P1 Ru1 97.91(12) . . ?
C24 P1 Ru1 110.52(12) . . ?
O2 O1 Ru1 70.96(15) . . ?
O1 O2 Ru1 68.69(15) . . ?
C11 N1 C19 118.4(3) . . ?
C11 N1 Ru1 118.7(2) . . ?
C19 N1 Ru1 122.7(2) . . ?
C2 C1 C5 108.1(3) . . ?
C2 C1 C6 127.7(4) . . ?
C5 C1 C6 124.1(4) . . ?
C2 C1 Ru1 71.7(2) . . ?
C5 C1 Ru1 70.9(2) . . ?
C6 C1 Ru1 120.1(3) . . ?
C1 C2 C3 107.5(3) . . ?
C1 C2 C7 127.8(4) . . ?
C3 C2 C7 124.0(3) . . ?
C1 C2 Ru1 72.0(2) . . ?
C3 C2 Ru1 69.1(2) . . ?
C7 C2 Ru1 131.1(3) . . ?
C4 C3 C2 108.6(3) . . ?
C4 C3 C8 126.5(4) . . ?
C2 C3 C8 123.8(4) . . ?
C4 C3 Ru1 74.0(2) . . ?
C2 C3 Ru1 73.0(2) . . ?
C8 C3 Ru1 128.3(3) . . ?
C3 C4 C5 107.4(3) . . ?
C3 C4 C9 126.1(4) . . ?
C5 C4 C9 126.0(4) . . ?
C3 C4 Ru1 69.4(2) . . ?
C5 C4 Ru1 70.8(2) . . ?
C9 C4 Ru1 130.6(3) . . ?
C4 C5 C1 108.2(3) . . ?
C4 C5 C10 127.1(4) . . ?
C1 C5 C10 124.7(4) . . ?
C4 C5 Ru1 72.2(2) . . ?
C1 C5 Ru1 72.0(2) . . ?
C10 C5 Ru1 123.6(3) . . ?
C1 C6 H6A 109.5 . . ?
C1 C6 H6B 109.5 . . ?
H6A C6 H6B 109.5 . . ?
C1 C6 H6C 109.5 . . ?
H6A C6 H6C 109.5 . . ?
H6B C6 H6C 109.5 . . ?
C2 C7 H7A 109.5 . . ?
C2 C7 H7B 109.5 . . ?
H7A C7 H7B 109.5 . . ?
C2 C7 H7C 109.5 . . ?
H7A C7 H7C 109.5 . . ?
H7B C7 H7C 109.5 . . ?
C3 C8 H8A 109.5 . . ?
C3 C8 H8B 109.5 . . ?
H8A C8 H8B 109.5 . . ?
C3 C8 H8C 109.5 . . ?
H8A C8 H8C 109.5 . . ?
H8B C8 H8C 109.5 . . ?
C4 C9 H9A 109.5 . . ?
C4 C9 H9B 109.5 . . ?
H9A C9 H9B 109.5 . . ?
C4 C9 H9C 109.5 . . ?
H9A C9 H9C 109.5 . . ?
H9B C9 H9C 109.5 . . ?
C5 C10 H10A 109.5 . . ?
C5 C10 H10B 109.5 . . ?
H10A C10 H10B 109.5 . . ?
C5 C10 H10C 109.5 . . ?
H10A C10 H10C 109.5 . . ?
H10B C10 H10C 109.5 . . ?
N1 C11 C12 122.3(4) . . ?
N1 C11 C20 117.3(3) . . ?
C12 C11 C20 120.4(3) . . ?
C13 C12 C11 119.6(4) . . ?
C13 C12 H12 120.2 . . ?
C11 C12 H12 120.2 . . ?
C12 C13 C14 120.2(4) . . ?
C12 C13 H13 119.9 . . ?
C14 C13 H13 119.9 . . ?
C13 C14 C19 118.6(4) . . ?
C13 C14 C15 121.8(4) . . ?
C19 C14 C15 119.5(4) . . ?
C16 C15 C14 120.5(4) . . ?
C16 C15 H15 119.8 . . ?
C14 C15 H15 119.8 . . ?
C15 C16 C17 119.8(4) . . ?
C15 C16 H16 120.1 . . ?
C17 C16 H16 120.1 . . ?
C18 C17 C16 121.4(4) . . ?
C18 C17 H17 119.3 . . ?
C16 C17 H17 119.3 . . ?
C17 C18 C19 120.0(4) . . ?
C17 C18 H18 120.0 . . ?
C19 C18 H18 120.0 . . ?
N1 C19 C18 120.7(3) . . ?
N1 C19 C14 120.5(3) . . ?
C18 C19 C14 118.7(3) . . ?
C11 C20 P1 106.5(3) . . ?
C11 C20 H20A 110.4 . . ?
P1 C20 H20A 110.4 . . ?
C11 C20 H20B 110.4 . . ?
P1 C20 H20B 110.4 . . ?
H20A C20 H20B 108.6 . . ?
C22 C21 C23 112.0(3) . . ?
C22 C21 P1 113.9(3) . . ?
C23 C21 P1 113.0(3) . . ?
C22 C21 H21 105.7 . . ?
C23 C21 H21 105.7 . . ?
P1 C21 H21 105.7 . . ?
C21 C22 H22A 109.5 . . ?
C21 C22 H22B 109.5 . . ?
H22A C22 H22B 109.5 . . ?
C21 C22 H22C 109.5 . . ?
H22A C22 H22C 109.5 . . ?
H22B C22 H22C 109.5 . . ?
C21 C23 H23A 109.5 . . ?
C21 C23 H23B 109.5 . . ?
H23A C23 H23B 109.5 . . ?
C21 C23 H23C 109.5 . . ?
H23A C23 H23C 109.5 . . ?
H23B C23 H23C 109.5 . . ?
C26 C24 C25 111.6(3) . . ?
C26 C24 P1 112.9(3) . . ?
C25 C24 P1 113.4(2) . . ?
C26 C24 H24 106.1 . . ?
C25 C24 H24 106.1 . . ?
P1 C24 H24 106.1 . . ?
C24 C25 H25A 109.5 . . ?
C24 C25 H25B 109.5 . . ?
H25A C25 H25B 109.5 . . ?
C24 C25 H25C 109.5 . . ?
H25A C25 H25C 109.5 . . ?
H25B C25 H25C 109.5 . . ?
C24 C26 H26A 109.5 . . ?
C24 C26 H26B 109.5 . . ?
H26A C26 H26B 109.5 . . ?
C24 C26 H26C 109.5 . . ?
H26A C26 H26C 109.5 . . ?
H26B C26 H26C 109.5 . . ?
C32 C27 C28 115.7(3) . . ?
C32 C27 B1 121.7(3) . . ?
C28 C27 B1 121.4(3) . . ?
C27 C28 C29 122.2(3) . . ?
C27 C28 H28 118.9 . . ?
C29 C28 H28 118.9 . . ?
C30 C29 C28 120.6(3) . . ?
C30 C29 C33 120.6(3) . . ?
C28 C29 C33 118.7(3) . . ?
C31 C30 C29 117.9(3) . . ?
C31 C30 H30 121.0 . . ?
C29 C30 H30 121.0 . . ?
C30 C31 C32 121.2(3) . . ?
C30 C31 C34 120.1(3) . . ?
C32 C31 C34 118.7(3) . . ?
C31 C32 C27 122.4(3) . . ?
C31 C32 H32 118.8 . . ?
C27 C32 H32 118.8 . . ?
F2 C33 F1 105.9(3) . . ?
F2 C33 F3 107.9(3) . . ?
F1 C33 F3 105.2(3) . . ?
F2 C33 C29 113.0(3) . . ?
F1 C33 C29 112.9(3) . . ?
F3 C33 C29 111.5(3) . . ?
F4 C34 F6 106.4(3) . . ?
F4 C34 F5 106.3(3) . . ?
F6 C34 F5 105.5(3) . . ?
F4 C34 C31 113.4(3) . . ?
F6 C34 C31 112.8(3) . . ?
F5 C34 C31 111.9(3) . . ?
C40 C35 C36 115.5(3) . . ?
C40 C35 B1 120.8(3) . . ?
C36 C35 B1 123.3(3) . . ?
C37 C36 C35 121.9(3) . . ?
C37 C36 H36 119.1 . . ?
C35 C36 H36 119.1 . . ?
C38 C37 C36 121.3(3) . . ?
C38 C37 C41 118.1(3) . . ?
C36 C37 C41 120.6(3) . . ?
C37 C38 C39 118.1(3) . . ?
C37 C38 H38 120.9 . . ?
C39 C38 H38 120.9 . . ?
C38 C39 C40 120.5(3) . . ?
C38 C39 C42 120.6(3) . . ?
C40 C39 C42 118.9(3) . . ?
C39 C40 C35 122.6(3) . . ?
C39 C40 H40 118.7 . . ?
C35 C40 H40 118.7 . . ?
F7 C41 F8 106.4(3) . . ?
F7 C41 F9 105.8(3) . . ?
F8 C41 F9 105.3(3) . . ?
F7 C41 C37 113.7(3) . . ?
F8 C41 C37 112.5(3) . . ?
F9 C41 C37 112.5(3) . . ?
F10 C42 F11 107.0(3) . . ?
F10 C42 F12 105.6(3) . . ?
F11 C42 F12 105.8(3) . . ?
F10 C42 C39 112.5(3) . . ?
F11 C42 C39 112.0(3) . . ?
F12 C42 C39 113.4(3) . . ?
C48 C43 C44 115.5(3) . . ?
C48 C43 B1 121.4(3) . . ?
C44 C43 B1 123.0(3) . . ?
C45 C44 C43 122.2(3) . . ?
C45 C44 H44 118.9 . . ?
C43 C44 H44 118.9 . . ?
C46 C45 C44 121.0(3) . . ?
C46 C45 C49 119.6(3) . . ?
C44 C45 C49 119.4(3) . . ?
C47 C46 C45 117.9(3) . . ?
C47 C46 H46 121.1 . . ?
C45 C46 H46 121.1 . . ?
C46 C47 C48 120.9(3) . . ?
C46 C47 C50 120.1(3) . . ?
C48 C47 C50 119.0(3) . . ?
C47 C48 C43 122.6(3) . . ?
C47 C48 H48 118.7 . . ?
C43 C48 H48 118.7 . . ?
F15 C49 F14 106.2(3) . . ?
F15 C49 F13 107.3(3) . . ?
F14 C49 F13 105.3(3) . . ?
F15 C49 C45 113.1(3) . . ?
F14 C49 C45 112.2(3) . . ?
F13 C49 C45 112.2(3) . . ?
F16 C50 F18 107.4(3) . . ?
F16 C50 F17 106.3(3) . . ?
F18 C50 F17 106.0(3) . . ?
F16 C50 C47 113.3(3) . . ?
F18 C50 C47 111.9(3) . . ?
F17 C50 C47 111.4(3) . . ?
C56 C51 C52 116.0(3) . . ?
C56 C51 B1 124.1(3) . . ?
C52 C51 B1 119.2(3) . . ?
C53 C52 C51 122.2(3) . . ?
C53 C52 H52 118.9 . . ?
C51 C52 H52 118.9 . . ?
C52 C53 C54 120.9(3) . . ?
C52 C53 C57 120.0(3) . . ?
C54 C53 C57 119.0(3) . . ?
C55 C54 C53 118.0(3) . . ?
C55 C54 H54 121.0 . . ?
C53 C54 H54 121.0 . . ?
C54 C55 C56 120.7(3) . . ?
C54 C55 C58 120.6(3) . . ?
C56 C55 C58 118.7(3) . . ?
C51 C56 C55 122.3(3) . . ?
C51 C56 H56 118.8 . . ?
C55 C56 H56 118.8 . . ?
F21 C57 F19 107.3(3) . . ?
F21 C57 F20 107.1(3) . . ?
F19 C57 F20 106.1(3) . . ?
F21 C57 C53 112.7(3) . . ?
F19 C57 C53 112.3(3) . . ?
F20 C57 C53 111.0(3) . . ?
F24 C58 F22 106.6(3) . . ?
F24 C58 F23 105.5(3) . . ?
F22 C58 F23 105.8(3) . . ?
F24 C58 C55 113.2(3) . . ?
F22 C58 C55 113.6(3) . . ?
F23 C58 C55 111.5(3) . . ?
C35 B1 C43 106.0(3) . . ?
C35 B1 C27 113.4(3) . . ?
C43 B1 C27 113.8(3) . . ?
C35 B1 C51 112.7(3) . . ?
C43 B1 C51 110.3(3) . . ?
C27 B1 C51 100.9(3) . . ?

loop_
_geom_bond_atom_site_label_1
_geom_bond_atom_site_label_2
_geom_bond_distance
_geom_bond_site_symmetry_2
_geom_bond_publ_flag
Ru1 O1 2.011(3) . ?
Ru1 O2 2.040(3) . ?
Ru1 N1 2.165(3) . ?
Ru1 C3 2.205(4) . ?
Ru1 C5 2.245(4) . ?
Ru1 C2 2.256(4) . ?
Ru1 C1 2.259(4) . ?
Ru1 C4 2.264(4) . ?
Ru1 P1 2.3079(10) . ?
P1 C21 1.838(4) . ?
P1 C20 1.845(4) . ?
P1 C24 1.851(3) . ?
O1 O2 1.398(4) . ?
N1 C11 1.346(5) . ?
N1 C19 1.394(5) . ?
C1 C2 1.404(5) . ?
C1 C5 1.435(6) . ?
C1 C6 1.500(6) . ?
C2 C3 1.448(5) . ?
C2 C7 1.505(5) . ?
C3 C4 1.405(6) . ?
C3 C8 1.514(5) . ?
C4 C5 1.431(6) . ?
C4 C9 1.509(6) . ?
C5 C10 1.494(5) . ?
C6 H6A 0.9600 . ?
C6 H6B 0.9600 . ?
C6 H6C 0.9600 . ?
C7 H7A 0.9600 . ?
C7 H7B 0.9600 . ?
C7 H7C 0.9600 . ?
C8 H8A 0.9600 . ?
C8 H8B 0.9600 . ?
C8 H8C 0.9600 . ?
C9 H9A 0.9600 . ?
C9 H9B 0.9600 . ?
C9 H9C 0.9600 . ?
C10 H10A 0.9600 . ?
C10 H10B 0.9600 . ?
C10 H10C 0.9600 . ?
C11 C12 1.407(5) . ?
C11 C20 1.496(5) . ?
C12 C13 1.355(6) . ?
C12 H12 0.9300 . ?
C13 C14 1.405(6) . ?
C13 H13 0.9300 . ?
C14 C19 1.414(5) . ?
C14 C15 1.417(5) . ?
C15 C16 1.363(6) . ?
C15 H15 0.9300 . ?
C16 C17 1.401(6) . ?
C16 H16 0.9300 . ?
C17 C18 1.370(6) . ?
C17 H17 0.9300 . ?
C18 C19 1.412(6) . ?
C18 H18 0.9300 . ?
C20 H20A 0.9700 . ?
C20 H20B 0.9700 . ?
C21 C22 1.529(5) . ?
C21 C23 1.535(5) . ?
C21 H21 0.9800 . ?
C22 H22A 0.9600 . ?
C22 H22B 0.9600 . ?
C22 H22C 0.9600 . ?
C23 H23A 0.9600 . ?
C23 H23B 0.9600 . ?
C23 H23C 0.9600 . ?
C24 C26 1.527(5) . ?
C24 C25 1.530(5) . ?
C24 H24 0.9800 . ?
C25 H25A 0.9600 . ?
C25 H25B 0.9600 . ?
C25 H25C 0.9600 . ?
C26 H26A 0.9600 . ?
C26 H26B 0.9600 . ?
C26 H26C 0.9600 . ?
F1 C33 1.335(5) . ?
F2 C33 1.325(4) . ?
F3 C33 1.340(5) . ?
F4 C34 1.335(4) . ?
F5 C34 1.348(4) . ?
F6 C34 1.342(4) . ?
F7 C41 1.331(4) . ?
F8 C41 1.340(4) . ?
F9 C41 1.343(4) . ?
F10 C42 1.329(5) . ?
F11 C42 1.330(5) . ?
F12 C42 1.332(4) . ?
F13 C49 1.339(5) . ?
F14 C49 1.339(4) . ?
F15 C49 1.333(4) . ?
F16 C50 1.322(4) . ?
F17 C50 1.341(5) . ?
F18 C50 1.336(4) . ?
F19 C57 1.332(4) . ?
F20 C57 1.349(5) . ?
F21 C57 1.331(4) . ?
F22 C58 1.342(4) . ?
F23 C58 1.354(4) . ?
F24 C58 1.343(4) . ?
C27 C32 1.397(5) . ?
C27 C28 1.399(5) . ?
C27 B1 1.646(5) . ?
C28 C29 1.399(5) . ?
C28 H28 0.9300 . ?
C29 C30 1.393(5) . ?
C29 C33 1.497(5) . ?
C30 C31 1.380(5) . ?
C30 H30 0.9300 . ?
C31 C32 1.390(5) . ?
C31 C34 1.500(5) . ?
C32 H32 0.9300 . ?
C35 C40 1.400(5) . ?
C35 C36 1.401(5) . ?
C35 B1 1.640(5) . ?
C36 C37 1.392(5) . ?
C36 H36 0.9300 . ?
C37 C38 1.381(5) . ?
C37 C41 1.502(5) . ?
C38 C39 1.384(5) . ?
C38 H38 0.9300 . ?
C39 C40 1.392(5) . ?
C39 C42 1.498(5) . ?
C40 H40 0.9300 . ?
C43 C48 1.401(5) . ?
C43 C44 1.402(5) . ?
C43 B1 1.643(5) . ?
C44 C45 1.393(5) . ?
C44 H44 0.9300 . ?
C45 C46 1.389(5) . ?
C45 C49 1.493(5) . ?
C46 C47 1.384(5) . ?
C46 H46 0.9300 . ?
C47 C48 1.392(5) . ?
C47 C50 1.504(5) . ?
C48 H48 0.9300 . ?
C51 C56 1.391(5) . ?
C51 C52 1.403(5) . ?
C51 B1 1.648(5) . ?
C52 C53 1.384(5) . ?
C52 H52 0.9300 . ?
C53 C54 1.391(5) . ?
C53 C57 1.506(5) . ?
C54 C55 1.387(5) . ?
C54 H54 0.9300 . ?
C55 C56 1.394(5) . ?
C55 C58 1.484(5) . ?
C56 H56 0.9300 . ?
